data_4104509
loop_
_publ_author_name
'Sattler, Aaron'
'Zhu, Guang'
'Parkin, Gerard'

_publ_section_title
;
 Multiple Modes for Coordination of Phenazine to Molybdenum: Ring Fusion
 Promotes Access to \h4-Coordination, Oxidative Addition of Dihydrogen and
 Hydrogenation of Aromatic Nitrogen Compounds
;
_journal_coden_ASTM JACSAT
_journal_issue 22
_journal_name_full 'Journal of the American Chemical Society'
_journal_page_first 7828
_journal_page_last 7838
_journal_paper_doi 10.1021/ja901896x
_journal_volume 131
_journal_year 2009
_chemical_formula_sum 'C21 H37 Mo N2 P3'
_chemical_formula_weight 506.38
_space_group_IT_number 14
_symmetry_cell_setting monoclinic
_symmetry_space_group_name_Hall '-P 2yn'
_symmetry_space_group_name_H-M 'P 1 21/n 1'
_atom_sites_solution_hydrogens geom
_atom_sites_solution_primary direct
_atom_sites_solution_secondary difmap
_audit_creation_method SHELXL-97
_cell_angle_alpha 90.00
_cell_angle_beta 101.2140(10)
_cell_angle_gamma 90.00
_cell_formula_units_Z 4
_cell_length_a 9.2889(5)
_cell_length_b 11.5097(6)
_cell_length_c 23.4023(13)
_cell_measurement_reflns_used 9578
_cell_measurement_temperature 125(2)
_cell_measurement_theta_max 30.53
_cell_measurement_theta_min 2.51
_cell_volume 2454.2(2)
_computing_cell_refinement 'Bruker SMART'
_computing_data_collection 'Bruker SMART'
_computing_data_reduction 'Bruker SAINT'
_computing_molecular_graphics 'Bruker SHELXTL'
_computing_publication_material 'Bruker SHELXTL'
_computing_structure_refinement 'SHELXL-97 (Sheldrick, 1997)'
_computing_structure_solution 'SHELXS-97 (Sheldrick, 1990)'
_diffrn_ambient_temperature 125(2)
_diffrn_measured_fraction_theta_full 0.997
_diffrn_measured_fraction_theta_max 0.997
_diffrn_measurement_device_type 'CCD area detector'
_diffrn_measurement_method 'phi and omega scans'
_diffrn_radiation_monochromator graphite
_diffrn_radiation_source 'fine-focus sealed tube'
_diffrn_radiation_type MoK\a
_diffrn_radiation_wavelength 0.71073
_diffrn_reflns_av_R_equivalents 0.0449
_diffrn_reflns_av_sigmaI/netI 0.0347
_diffrn_reflns_limit_h_max 13
_diffrn_reflns_limit_h_min -13
_diffrn_reflns_limit_k_max 16
_diffrn_reflns_limit_k_min -16
_diffrn_reflns_limit_l_max 33
_diffrn_reflns_limit_l_min -33
_diffrn_reflns_number 39614
_diffrn_reflns_theta_full 30.54
_diffrn_reflns_theta_max 30.54
_diffrn_reflns_theta_min 1.77
_exptl_absorpt_coefficient_mu 0.739
_exptl_absorpt_correction_T_max 0.9591
_exptl_absorpt_correction_T_min 0.8909
_exptl_absorpt_correction_type empirical
_exptl_absorpt_process_details SADABS
_exptl_crystal_colour ORANGE
_exptl_crystal_density_diffrn 1.370
_exptl_crystal_density_method 'not measured'
_exptl_crystal_description BLOCK
_exptl_crystal_F_000 1056
_exptl_crystal_size_max 0.16
_exptl_crystal_size_mid 0.08
_exptl_crystal_size_min 0.06
_refine_diff_density_max 0.541
_refine_diff_density_min -0.423
_refine_diff_density_rms 0.081
_refine_ls_extinction_method none
_refine_ls_goodness_of_fit_ref 1.064
_refine_ls_hydrogen_treatment mixed
_refine_ls_matrix_type full
_refine_ls_number_parameters 253
_refine_ls_number_reflns 7644
_refine_ls_number_restraints 0
_refine_ls_restrained_S_all 1.064
_refine_ls_R_factor_all 0.0406
_refine_ls_R_factor_gt 0.0310
_refine_ls_shift/su_max 0.001
_refine_ls_shift/su_mean 0.000
_refine_ls_structure_factor_coef Fsqd
_refine_ls_weighting_details 'calc w=1/[\s^2^(Fo^2^)+(0.0205P)^2^+2.0664P] where P=(Fo^2^+2Fc^2^)/3'
_refine_ls_weighting_scheme calc
_refine_ls_wR_factor_gt 0.0622
_refine_ls_wR_factor_ref 0.0665
_reflns_number_gt 6644
_reflns_number_total 7644
_reflns_threshold_expression >2sigma(I)
_cod_data_source_file ja901896x_si_008.cif
_cod_data_source_block mopzhs10
_cod_depositor_comments
;
 Updated bibliographic information.

 Antanas Vaitkus,
 2019-10-09
;
_cod_database_code 4104509

loop_
_symmetry_equiv_pos_as_xyz
'x, y, z'
'-x+1/2, y+1/2, -z+1/2'
'-x, -y, -z'
'x-1/2, -y-1/2, z-1/2'

loop_
_atom_site_label
_atom_site_type_symbol
_atom_site_fract_x
_atom_site_fract_y
_atom_site_fract_z
_atom_site_U_iso_or_equiv
_atom_site_adp_type
_atom_site_occupancy
_atom_site_symmetry_multiplicity
_atom_site_calc_flag
_atom_site_refinement_flags
Mo Mo 0.370837(18) 0.429358(15) 0.159298(7) 0.01244(4) Uani 1 1 d .
H2 H 0.256(3) 0.372(3) 0.1052(13) 0.048(9) Uiso 1 1 d .
H1 H 0.419(3) 0.475(2) 0.1007(12) 0.031(7) Uiso 1 1 d .
N1 N 0.3799(2) 0.54400(15) 0.33564(7) 0.0174(3) Uani 1 1 d .
N2 N 0.5940(2) 0.36599(15) 0.33307(8) 0.0182(4) Uani 1 1 d .
P1 P 0.58230(6) 0.56261(5) 0.18816(2) 0.01532(10) Uani 1 1 d .
P2 P 0.49329(6) 0.28609(5) 0.10857(2) 0.01787(11) Uani 1 1 d .
P3 P 0.20523(6) 0.57849(5) 0.10972(2) 0.01729(10) Uani 1 1 d .
C11 C 0.6419(2) 0.6370(2) 0.12786(10) 0.0214(4) Uani 1 1 d .
H11A H 0.7255 0.6876 0.1432 0.032 Uiso 1 1 calc R
H11B H 0.5610 0.6840 0.1066 0.032 Uiso 1 1 calc R
H11C H 0.6714 0.5795 0.1015 0.032 Uiso 1 1 calc R
C12 C 0.7579(2) 0.5046(2) 0.22758(10) 0.0226(4) Uani 1 1 d .
H12A H 0.8297 0.5678 0.2357 0.034 Uiso 1 1 calc R
H12B H 0.7937 0.4454 0.2037 0.034 Uiso 1 1 calc R
H12C H 0.7439 0.4698 0.2643 0.034 Uiso 1 1 calc R
C13 C 0.5651(3) 0.6861(2) 0.23547(11) 0.0263(5) Uani 1 1 d .
H13A H 0.6572 0.7302 0.2429 0.040 Uiso 1 1 calc R
H13B H 0.5440 0.6579 0.2725 0.040 Uiso 1 1 calc R
H13C H 0.4850 0.7366 0.2164 0.040 Uiso 1 1 calc R
C21 C 0.4394(3) 0.2862(2) 0.02938(9) 0.0280(5) Uani 1 1 d .
H21A H 0.4943 0.2260 0.0131 0.042 Uiso 1 1 calc R
H21B H 0.4610 0.3623 0.0142 0.042 Uiso 1 1 calc R
H21C H 0.3340 0.2704 0.0182 0.042 Uiso 1 1 calc R
C22 C 0.4649(3) 0.1323(2) 0.12350(11) 0.0285(5) Uani 1 1 d .
H22A H 0.5196 0.0840 0.1006 0.043 Uiso 1 1 calc R
H22B H 0.3601 0.1138 0.1128 0.043 Uiso 1 1 calc R
H22C H 0.4997 0.1167 0.1651 0.043 Uiso 1 1 calc R
C23 C 0.6929(3) 0.2874(2) 0.11576(12) 0.0307(5) Uani 1 1 d .
H23A H 0.7226 0.2241 0.0925 0.046 Uiso 1 1 calc R
H23B H 0.7392 0.2768 0.1568 0.046 Uiso 1 1 calc R
H23C H 0.7237 0.3619 0.1018 0.046 Uiso 1 1 calc R
C31 C 0.1860(3) 0.5841(2) 0.03057(9) 0.0262(5) Uani 1 1 d .
H31A H 0.1177 0.6464 0.0149 0.039 Uiso 1 1 calc R
H31B H 0.1481 0.5097 0.0137 0.039 Uiso 1 1 calc R
H31C H 0.2820 0.5994 0.0206 0.039 Uiso 1 1 calc R
C32 C 0.0129(2) 0.5643(3) 0.11598(11) 0.0297(5) Uani 1 1 d .
H32A H -0.0442 0.6279 0.0948 0.045 Uiso 1 1 calc R
H32B H 0.0053 0.5677 0.1571 0.045 Uiso 1 1 calc R
H32C H -0.0256 0.4898 0.0994 0.045 Uiso 1 1 calc R
C33 C 0.2334(3) 0.7324(2) 0.12811(10) 0.0255(5) Uani 1 1 d .
H33A H 0.1563 0.7786 0.1038 0.038 Uiso 1 1 calc R
H33B H 0.3295 0.7570 0.1212 0.038 Uiso 1 1 calc R
H33C H 0.2293 0.7442 0.1692 0.038 Uiso 1 1 calc R
C41 C 0.3726(2) 0.47233(17) 0.29163(9) 0.0152(4) Uani 1 1 d .
C42 C 0.2605(2) 0.48150(18) 0.23886(9) 0.0162(4) Uani 1 1 d .
H42A H 0.1955 0.5515 0.2343 0.019 Uiso 1 1 calc R
C43 C 0.2028(2) 0.37640(19) 0.20985(9) 0.0182(4) Uani 1 1 d .
H43A H 0.0968 0.3684 0.1912 0.022 Uiso 1 1 calc R
C44 C 0.3036(2) 0.28428(19) 0.21006(9) 0.0190(4) Uani 1 1 d .
H44A H 0.2732 0.2071 0.1921 0.023 Uiso 1 1 calc R
C45 C 0.4531(2) 0.30792(18) 0.23923(9) 0.0168(4) Uani 1 1 d .
H45A H 0.5293 0.2487 0.2352 0.020 Uiso 1 1 calc R
C46 C 0.4800(2) 0.38036(17) 0.29109(8) 0.0145(4) Uani 1 1 d .
C47 C 0.6058(2) 0.44365(18) 0.37946(9) 0.0179(4) Uani 1 1 d .
C48 C 0.7243(3) 0.4332(2) 0.42632(9) 0.0244(4) Uani 1 1 d .
H48A H 0.7975 0.3760 0.4252 0.029 Uiso 1 1 calc R
C49 C 0.7357(3) 0.5057(2) 0.47430(10) 0.0275(5) Uani 1 1 d .
H49A H 0.8160 0.4977 0.5061 0.033 Uiso 1 1 calc R
C50 C 0.6293(3) 0.5903(2) 0.47583(10) 0.0263(5) Uani 1 1 d .
H50A H 0.6368 0.6392 0.5090 0.032 Uiso 1 1 calc R
C51 C 0.5137(3) 0.60370(19) 0.42979(9) 0.0228(5) Uani 1 1 d .
H51A H 0.4434 0.6631 0.4309 0.027 Uiso 1 1 calc R
C52 C 0.4985(2) 0.53008(18) 0.38087(9) 0.0174(4) Uani 1 1 d .

loop_
_atom_site_aniso_label
_atom_site_aniso_U_11
_atom_site_aniso_U_22
_atom_site_aniso_U_33
_atom_site_aniso_U_23
_atom_site_aniso_U_13
_atom_site_aniso_U_12
Mo 0.01350(7) 0.01263(7) 0.01116(7) -0.00034(7) 0.00235(5) -0.00140(7)
N1 0.0223(8) 0.0162(8) 0.0148(8) 0.0004(6) 0.0060(7) 0.0019(7)
N2 0.0235(9) 0.0155(8) 0.0153(8) 0.0009(6) 0.0029(7) 0.0022(7)
P1 0.0160(2) 0.0156(2) 0.0143(2) -0.0009(2) 0.00287(18) -0.0027(2)
P2 0.0203(3) 0.0193(3) 0.0137(2) -0.0037(2) 0.0026(2) 0.0012(2)
P3 0.0170(2) 0.0211(3) 0.0141(2) 0.0023(2) 0.00390(18) 0.0020(2)
C11 0.0200(10) 0.0241(11) 0.0206(10) 0.0030(9) 0.0048(8) -0.0051(8)
C12 0.0180(10) 0.0265(12) 0.0213(11) 0.0013(9) -0.0011(8) -0.0026(9)
C13 0.0297(12) 0.0229(11) 0.0274(12) -0.0095(9) 0.0081(10) -0.0065(9)
C21 0.0354(13) 0.0326(13) 0.0151(10) -0.0060(9) 0.0032(9) 0.0037(11)
C22 0.0409(14) 0.0189(11) 0.0263(12) -0.0052(9) 0.0079(10) 0.0032(10)
C23 0.0218(11) 0.0350(14) 0.0359(14) -0.0115(11) 0.0069(10) 0.0063(10)
C31 0.0314(12) 0.0311(13) 0.0148(9) 0.0027(9) 0.0015(9) 0.0041(10)
C32 0.0158(10) 0.0459(15) 0.0271(12) 0.0101(11) 0.0032(9) 0.0054(11)
C33 0.0316(12) 0.0214(11) 0.0237(11) 0.0012(9) 0.0061(9) 0.0070(9)
C41 0.0187(9) 0.0142(9) 0.0141(9) 0.0031(7) 0.0066(7) -0.0006(7)
C42 0.0179(9) 0.0173(10) 0.0136(9) 0.0016(7) 0.0039(7) 0.0032(8)
C43 0.0182(10) 0.0229(10) 0.0139(9) 0.0021(8) 0.0043(8) -0.0040(8)
C44 0.0266(11) 0.0159(9) 0.0147(9) 0.0003(7) 0.0042(8) -0.0055(8)
C45 0.0228(10) 0.0133(9) 0.0141(9) 0.0002(7) 0.0031(8) 0.0019(8)
C46 0.0191(9) 0.0122(9) 0.0133(9) 0.0013(7) 0.0057(7) -0.0005(7)
C47 0.0237(10) 0.0162(10) 0.0136(9) 0.0021(7) 0.0029(7) -0.0016(8)
C48 0.0299(11) 0.0239(11) 0.0175(10) 0.0021(9) -0.0001(8) 0.0011(10)
C49 0.0363(13) 0.0276(12) 0.0154(10) 0.0027(9) -0.0032(9) -0.0052(10)
C50 0.0422(14) 0.0222(12) 0.0144(10) -0.0035(8) 0.0051(9) -0.0081(10)
C51 0.0318(12) 0.0194(10) 0.0187(10) -0.0017(8) 0.0089(9) -0.0026(9)
C52 0.0232(10) 0.0150(9) 0.0149(9) 0.0006(7) 0.0057(8) -0.0023(8)

loop_
_atom_type_symbol
_atom_type_description
_atom_type_scat_dispersion_real
_atom_type_scat_dispersion_imag
_atom_type_scat_source
C C 0.0033 0.0016 'International Tables Vol C Tables 4.2.6.8 and 6.1.1.4'
H H 0.0000 0.0000 'International Tables Vol C Tables 4.2.6.8 and 6.1.1.4'
N N 0.0061 0.0033 'International Tables Vol C Tables 4.2.6.8 and 6.1.1.4'
P P 0.1023 0.0942 'International Tables Vol C Tables 4.2.6.8 and 6.1.1.4'
Mo Mo -1.6832 0.6857 'International Tables Vol C Tables 4.2.6.8 and 6.1.1.4'

loop_
_geom_angle_atom_site_label_1
_geom_angle_atom_site_label_2
_geom_angle_atom_site_label_3
_geom_angle
H1 Mo H2 73.5(14)
H1 Mo C44 149.0(10)
H2 Mo C44 84.3(11)
H1 Mo C43 152.0(10)
H2 Mo C43 83.1(11)
C44 Mo C43 37.26(8)
H1 Mo C45 140.7(10)
H2 Mo C45 116.3(11)
C44 Mo C45 36.98(8)
C43 Mo C45 64.16(8)
H1 Mo C42 145.2(10)
H2 Mo C42 113.2(11)
C44 Mo C42 63.79(8)
C43 Mo C42 36.34(7)
C45 Mo C42 69.35(7)
H1 Mo P2 64.6(10)
H2 Mo P2 69.3(11)
C44 Mo P2 87.59(6)
C43 Mo P2 121.11(6)
C45 Mo P2 82.80(5)
C42 Mo P2 150.15(5)
H1 Mo P3 67.7(10)
H2 Mo P3 69.9(11)
C44 Mo P3 124.69(6)
C43 Mo P3 90.16(6)
C45 Mo P3 151.24(5)
C42 Mo P3 82.33(5)
P2 Mo P3 123.664(19)
H1 Mo P1 72.4(10)
H2 Mo P1 145.8(11)
C44 Mo P1 127.79(6)
C43 Mo P1 128.80(6)
C45 Mo P1 91.93(5)
C42 Mo P1 94.02(5)
P2 Mo P1 97.530(19)
P3 Mo P1 95.00(2)
C41 N1 C52 116.16(18)
C46 N2 C47 115.71(18)
C11 P1 C13 100.29(11)
C11 P1 C12 100.68(10)
C13 P1 C12 98.73(11)
C11 P1 Mo 115.01(7)
C13 P1 Mo 119.22(8)
C12 P1 Mo 119.42(8)
C21 P2 C23 99.57(12)
C21 P2 C22 99.99(12)
C23 P2 C22 99.87(13)
C21 P2 Mo 115.62(8)
C23 P2 Mo 120.68(8)
C22 P2 Mo 117.52(8)
C31 P3 C32 100.38(11)
C31 P3 C33 100.67(11)
C32 P3 C33 99.48(12)
C31 P3 Mo 115.77(8)
C32 P3 Mo 115.75(9)
C33 P3 Mo 121.39(8)
N1 C41 C46 122.24(19)
N1 C41 C42 122.66(19)
C46 C41 C42 115.06(18)
C43 C42 C41 118.59(18)
C43 C42 Mo 66.10(11)
C41 C42 Mo 107.47(13)
C44 C43 C42 116.29(19)
C44 C43 Mo 70.95(12)
C42 C43 Mo 77.56(12)
C43 C44 C45 115.74(19)
C43 C44 Mo 71.80(12)
C45 C44 Mo 76.49(12)
C44 C45 C46 119.67(18)
C44 C45 Mo 66.53(11)
C46 C45 Mo 107.53(13)
N2 C46 C45 122.53(19)
N2 C46 C41 122.78(19)
C45 C46 C41 114.66(18)
N2 C47 C48 119.1(2)
N2 C47 C52 121.38(19)
C48 C47 C52 119.5(2)
C49 C48 C47 120.5(2)
C48 C49 C50 119.9(2)
C51 C50 C49 120.6(2)
C50 C51 C52 120.6(2)
N1 C52 C51 119.5(2)
N1 C52 C47 121.66(18)
C51 C52 C47 118.9(2)

loop_
_geom_bond_atom_site_label_1
_geom_bond_atom_site_label_2
_geom_bond_distance
Mo H1 1.61(3)
Mo H2 1.63(3)
Mo C44 2.208(2)
Mo C43 2.220(2)
Mo C45 2.341(2)
Mo C42 2.371(2)
Mo P2 2.4387(6)
Mo P3 2.4422(6)
Mo P1 2.4800(5)
N1 C41 1.311(3)
N1 C52 1.381(3)
N2 C46 1.307(3)
N2 C47 1.394(3)
P1 C11 1.826(2)
P1 C13 1.828(2)
P1 C12 1.836(2)
P2 C21 1.823(2)
P2 C23 1.829(2)
P2 C22 1.834(2)
P3 C31 1.827(2)
P3 C32 1.828(2)
P3 C33 1.830(2)
C41 C46 1.456(3)
C41 C42 1.457(3)
C42 C43 1.439(3)
C43 C44 1.414(3)
C44 C45 1.448(3)
C45 C46 1.453(3)
C47 C48 1.400(3)
C47 C52 1.413(3)
C48 C49 1.386(3)
C49 C50 1.392(4)
C50 C51 1.374(3)
C51 C52 1.409(3)
